data_4060253
_journal_name_full Organometallics
_journal_paper_doi 10.1021/om034268l
_journal_year 2004
_chemical_formula_sum 'C29 H61 B10 Li N O6 P'
_chemical_formula_weight 665.80
_space_group_IT_number 2
_symmetry_cell_setting triclinic
_symmetry_space_group_name_Hall '-P 1'
_symmetry_space_group_name_H-M 'P -1'
_atom_sites_solution_hydrogens geom
_atom_sites_solution_primary direct
_atom_sites_solution_secondary difmap
_cell_angle_alpha 70.59(3)
_cell_angle_beta 69.87(3)
_cell_angle_gamma 86.51(3)
_cell_formula_units_Z 2
_cell_length_a 11.352(2)
_cell_length_b 13.204(3)
_cell_length_c 15.634(3)
_cell_measurement_reflns_used ?
_cell_measurement_temperature 293(2)
_cell_measurement_theta_max ?
_cell_measurement_theta_min ?
_cell_volume 2071.4(7)
_diffrn_ambient_temperature 293(2)
_diffrn_detector_area_resol_mean ?
_diffrn_measurement_device_type ?
_diffrn_measurement_method '\w scans'
_diffrn_radiation_monochromator graphite
_diffrn_radiation_source 'fine-focus sealed tube'
_diffrn_radiation_type MoK\a
_diffrn_radiation_wavelength 0.71073
_diffrn_reflns_av_R_equivalents 0.0000
_diffrn_reflns_av_sigmaI/netI 0.0550
_diffrn_reflns_limit_h_max 11
_diffrn_reflns_limit_h_min -11
_diffrn_reflns_limit_k_max 0
_diffrn_reflns_limit_k_min -13
_diffrn_reflns_limit_l_max 14
_diffrn_reflns_limit_l_min -16
_diffrn_reflns_number 3902
_diffrn_reflns_theta_max 25.00
_diffrn_reflns_theta_min 1.47
_diffrn_standards_decay_% ?
_diffrn_standards_interval_count ?
_diffrn_standards_interval_time ?
_diffrn_standards_number ?
_exptl_absorpt_coefficient_mu 0.103
_exptl_absorpt_correction_T_max 1.0000
_exptl_absorpt_correction_T_min 0.8532
_exptl_absorpt_correction_type SADABS
_exptl_absorpt_process_details ?
_exptl_crystal_colour colorless
_exptl_crystal_density_diffrn 1.067
_exptl_crystal_density_meas ?
_exptl_crystal_density_method 'not measured'
_exptl_crystal_description block
_exptl_crystal_F_000 716
_exptl_crystal_size_max 0.45
_exptl_crystal_size_mid 0.42
_exptl_crystal_size_min 0.35
_refine_ls_extinction_coef 0.029(3)
_refine_ls_extinction_expression Fc^*^=kFc[1+0.001xFc^2^\l^3^/sin(2\q)]^-1/4^
_refine_ls_extinction_method SHELXL
_refine_ls_goodness_of_fit_ref 1.118
_refine_ls_hydrogen_treatment mixed
_refine_ls_matrix_type full
_refine_ls_number_parameters 444
_refine_ls_number_reflns 3902
_refine_ls_number_restraints 0
_refine_ls_restrained_S_all 1.118
_refine_ls_R_factor_all 0.1009
_refine_ls_R_factor_gt 0.0908
_refine_ls_shift/su_max 0.127
_refine_ls_shift/su_mean 0.022
_refine_ls_structure_factor_coef Fsqd
_refine_ls_weighting_details 'calc w=1/[\s^2^(Fo^2^)+(0.1869P)^2^+0.1611P] where P=(Fo^2^+2Fc^2^)/3'
_refine_ls_weighting_scheme calc
_refine_ls_wR_factor_gt 0.2465
_refine_ls_wR_factor_ref 0.2596
_reflns_number_gt 3425
_reflns_number_total 3902
_reflns_threshold_expression >2sigma(I)
_cod_original_sg_symbol_H-M P-1
_cod_database_code 4060253

loop_
_symmetry_equiv_pos_as_xyz
'x, y, z'
'-x, -y, -z'

loop_
_atom_site_label
_atom_site_type_symbol
_atom_site_fract_x
_atom_site_fract_y
_atom_site_fract_z
_atom_site_U_iso_or_equiv
_atom_site_adp_type
_atom_site_occupancy
_atom_site_symmetry_multiplicity
_atom_site_calc_flag
_atom_site_refinement_flags
_atom_site_disorder_assembly
_atom_site_disorder_group
P1 P -0.10734(5) 0.18103(4) -0.28322(4) 0.07488(17) Uani 1 1 d . . .
N1 N 0.02907(16) 0.24339(12) -0.36736(11) 0.0839(6) Uani 1 1 d . . .
Li1 Li 0.3085(3) -0.2594(3) -0.1402(3) 0.0943(12) Uani 1 1 d . . .
O1 O 0.16632(17) -0.15793(14) -0.11111(15) 0.1342(8) Uani 1 1 d . . .
O2 O 0.1785(2) -0.35883(13) -0.00172(14) 0.1402(9) Uani 1 1 d . . .
O3 O 0.42202(16) -0.21684(13) -0.07634(11) 0.1140(6) Uani 1 1 d . . .
O4 O 0.42826(18) -0.13858(17) -0.26073(13) 0.1372(8) Uani 1 1 d . . .
O5 O 0.2335(2) -0.31689(18) -0.22410(15) 0.1785(9) Uani 1 1 d . . .
O6 O 0.4204(2) -0.39269(16) -0.16283(16) 0.1665(10) Uani 1 1 d . . .
C1 C -0.23206(19) 0.24252(14) -0.34067(13) 0.0756(6) Uani 1 1 d . . .
C2 C -0.3241(2) 0.16433(16) -0.35735(15) 0.0885(7) Uani 1 1 d . . .
H2 H -0.3034 0.0794 -0.3463 0.106 Uiso 1 1 calc R . .
B3 B -0.2258(3) 0.2581(2) -0.45597(18) 0.1014(10) Uani 1 1 d . . .
H3 H -0.1431 0.2411 -0.5106 0.122 Uiso 1 1 calc R . .
B4 B -0.2255(3) 0.3694(2) -0.41847(18) 0.0918(10) Uani 1 1 d . . .
H4 H -0.1426 0.4259 -0.4484 0.110 Uiso 1 1 calc R . .
B5 B -0.3226(2) 0.33550(18) -0.29722(18) 0.0835(9) Uani 1 1 d . . .
H5 H -0.3031 0.3704 -0.2483 0.100 Uiso 1 1 calc R . .
B6 B -0.3813(2) 0.20033(18) -0.25798(18) 0.0816(8) Uani 1 1 d . . .
H6 H -0.3995 0.1454 -0.1837 0.098 Uiso 1 1 calc R . .
B7 B -0.3807(3) 0.2274(3) -0.4472(2) 0.1201(12) Uani 1 1 d . . .
H7 H -0.3986 0.1905 -0.4954 0.144 Uiso 1 1 calc R . .
B8 B -0.3221(3) 0.3637(3) -0.4861(2) 0.1122(12) Uani 1 1 d . . .
H8 H -0.3024 0.4174 -0.5610 0.135 Uiso 1 1 calc R . .
B9 B -0.3831(3) 0.4117(2) -0.3879(2) 0.1016(11) Uani 1 1 d . . .
H9 H -0.4036 0.4966 -0.3986 0.122 Uiso 1 1 calc R . .
B10 B -0.4792(3) 0.3065(2) -0.2870(2) 0.1012(11) Uani 1 1 d . . .
H10 H -0.5617 0.3222 -0.2314 0.121 Uiso 1 1 calc R . .
B11 B -0.4755(3) 0.1950(2) -0.3258(2) 0.1002(10) Uani 1 1 d . . .
H11 H -0.5564 0.1363 -0.2952 0.120 Uiso 1 1 calc R . .
C11 C -0.11788(19) 0.04523(15) -0.27611(14) 0.0829(7) Uani 1 1 d . . .
B12 B -0.4790(3) 0.3239(2) -0.4048(2) 0.1132(12) Uani 1 1 d . . .
H12B H -0.5613 0.3511 -0.4262 0.136 Uiso 1 1 calc R . .
C12 C -0.0917(2) -0.00742(16) -0.34691(16) 0.0966(8) Uani 1 1 d . . .
H12A H -0.0611 0.0264 -0.4135 0.116 Uiso 1 1 calc R . .
C13 C -0.1192(2) -0.11643(16) -0.29998(19) 0.1129(10) Uani 1 1 d . . .
H13 H -0.1088 -0.1680 -0.3301 0.136 Uiso 1 1 calc R . .
C14 C -0.2074(2) -0.23229(19) -0.1205(2) 0.1193(11) Uani 1 1 d . . .
H14 H -0.2064 -0.2984 -0.1298 0.143 Uiso 1 1 calc R . .
C15 C -0.2499(2) -0.2266(2) -0.0297(2) 0.1332(12) Uani 1 1 d . . .
H15 H -0.2779 -0.2897 0.0226 0.160 Uiso 1 1 calc R . .
C16 C -0.2528(2) -0.1289(2) -0.01230(19) 0.1095(10) Uani 1 1 d . . .
H16 H -0.2829 -0.1275 0.0506 0.131 Uiso 1 1 calc R . .
C17 C -0.21119(19) -0.03570(18) -0.08846(15) 0.0865(7) Uani 1 1 d . . .
H17 H -0.2135 0.0294 -0.0772 0.104 Uiso 1 1 calc R . .
C18 C -0.16515(17) -0.03741(15) -0.18306(15) 0.0806(7) Uani 1 1 d . . .
C19 C -0.1651(2) -0.13739(17) -0.20025(18) 0.0972(9) Uani 1 1 d . . .
C21 C 0.2048(3) 0.1478(2) -0.4487(2) 0.1410(13) Uani 1 1 d . . .
H21A H 0.2351 0.1228 -0.5031 0.211 Uiso 1 1 calc R . .
H21B H 0.1760 0.0873 -0.3902 0.211 Uiso 1 1 calc R . .
H21C H 0.2715 0.1879 -0.4474 0.211 Uiso 1 1 calc R . .
C22 C 0.0970(2) 0.21940(17) -0.45729(15) 0.0945(8) Uani 1 1 d . . .
H22 H 0.0367 0.1787 -0.4675 0.113 Uiso 1 1 calc R . .
C23 C 0.1389(3) 0.3212(2) -0.54548(18) 0.1303(11) Uani 1 1 d . . .
H23A H 0.1763 0.3018 -0.6026 0.195 Uiso 1 1 calc R . .
H23B H 0.1994 0.3633 -0.5390 0.195 Uiso 1 1 calc R . .
H23C H 0.0674 0.3625 -0.5502 0.195 Uiso 1 1 calc R . .
C31 C 0.0313(2) 0.40389(17) -0.31923(17) 0.1098(9) Uani 1 1 d . . .
H31A H 0.0823 0.4470 -0.3050 0.165 Uiso 1 1 calc R . .
H31B H -0.0454 0.3791 -0.2652 0.165 Uiso 1 1 calc R . .
H31C H 0.0120 0.4462 -0.3754 0.165 Uiso 1 1 calc R . .
C32 C 0.1016(2) 0.30863(18) -0.33810(16) 0.0982(8) Uani 1 1 d . . .
H32 H 0.1786 0.3376 -0.3936 0.118 Uiso 1 1 calc R . .
C33 C 0.1425(2) 0.2409(2) -0.25521(17) 0.1164(10) Uani 1 1 d . . .
H33A H 0.1920 0.2852 -0.2409 0.175 Uiso 1 1 calc R . .
H33B H 0.1917 0.1845 -0.2728 0.175 Uiso 1 1 calc R . .
H33C H 0.0696 0.2099 -0.1993 0.175 Uiso 1 1 calc R . .
C41 C 0.1673(4) -0.4674(2) 0.0468(3) 0.1741(19) Uani 1 1 d . . .
H41A H 0.1425 -0.5045 0.0117 0.261 Uiso 1 1 calc R . .
H41B H 0.1050 -0.4824 0.1100 0.261 Uiso 1 1 calc R . .
H41C H 0.2466 -0.4913 0.0526 0.261 Uiso 1 1 calc R . .
C42 C 0.0607(3) -0.3128(3) 0.0219(3) 0.1668(18) Uani 1 1 d . . .
H42A H 0.0242 -0.3316 0.0916 0.200 Uiso 1 1 calc R . .
H42B H 0.0048 -0.3434 0.0007 0.200 Uiso 1 1 calc R . .
C43 C 0.0690(3) -0.1951(2) -0.0220(2) 0.1414(13) Uani 1 1 d . . .
H43A H -0.0101 -0.1722 -0.0308 0.170 Uiso 1 1 calc R . .
H43B H 0.0821 -0.1629 0.0217 0.170 Uiso 1 1 calc R . .
C44 C 0.1627(3) -0.0474(2) -0.1557(3) 0.1728(18) Uani 1 1 d . . .
H44A H 0.1946 -0.0305 -0.2246 0.259 Uiso 1 1 calc R . .
H44B H 0.2135 -0.0089 -0.1373 0.259 Uiso 1 1 calc R . .
H44C H 0.0776 -0.0269 -0.1359 0.259 Uiso 1 1 calc R . .
C51 C 0.3882(3) -0.2417(3) 0.02533(18) 0.1524(13) Uani 1 1 d . . .
H51A H 0.4615 -0.2600 0.0434 0.229 Uiso 1 1 calc R . .
H51B H 0.3270 -0.3015 0.0583 0.229 Uiso 1 1 calc R . .
H51C H 0.3532 -0.1804 0.0429 0.229 Uiso 1 1 calc R . .
C52 C 0.5367(3) -0.1204(3) -0.2370(3) 0.1599(16) Uani 1 1 d . . .
H52A H 0.5802 -0.0517 -0.2805 0.192 Uiso 1 1 calc R . .
H52B H 0.5948 -0.1765 -0.2442 0.192 Uiso 1 1 calc R . .
C53 C 0.4914(3) -0.1208(2) -0.1316(2) 0.1427(12) Uani 1 1 d . . .
H53A H 0.5625 -0.1160 -0.1119 0.171 Uiso 1 1 calc R . .
H53B H 0.4400 -0.0605 -0.1250 0.171 Uiso 1 1 calc R . .
C54 C 0.4612(4) -0.1167(4) -0.3581(2) 0.199(2) Uani 1 1 d . . .
H54A H 0.3867 -0.1116 -0.3748 0.299 Uiso 1 1 calc R . .
H54B H 0.5094 -0.1733 -0.3761 0.299 Uiso 1 1 calc R . .
H54C H 0.5107 -0.0497 -0.3918 0.299 Uiso 1 1 calc R . .
C61 C 0.5391(4) -0.4167(3) -0.1518(4) 0.257(3) Uani 1 1 d . . .
H61A H 0.5489 -0.4926 -0.1371 0.385 Uiso 1 1 calc R . .
H61B H 0.5439 -0.3951 -0.1001 0.385 Uiso 1 1 calc R . .
H61C H 0.6047 -0.3785 -0.2106 0.385 Uiso 1 1 calc R . .
C62 C 0.3942(5) -0.4333(3) -0.2247(3) 0.258(3) Uani 1 1 d . . .
H62A H 0.4019 -0.5105 -0.2040 0.310 Uiso 1 1 calc R . .
H62B H 0.4560 -0.4027 -0.2888 0.310 Uiso 1 1 calc R . .
C63 C 0.2687(5) -0.4114(3) -0.2299(3) 0.256(2) Uani 1 1 d . . .
H63A H 0.2674 -0.4156 -0.2903 0.307 Uiso 1 1 calc R . .
H63B H 0.2088 -0.4665 -0.1777 0.307 Uiso 1 1 calc R . .
C64 C 0.1257(3) -0.2787(4) -0.2514(3) 0.234(2) Uani 1 1 d . . .
H64A H 0.1531 -0.2355 -0.3185 0.350 Uiso 1 1 calc R . .
H64B H 0.0793 -0.2362 -0.2131 0.350 Uiso 1 1 calc R . .
H64C H 0.0729 -0.3390 -0.2407 0.350 Uiso 1 1 calc R . .

loop_
_atom_site_aniso_label
_atom_site_aniso_U_11
_atom_site_aniso_U_22
_atom_site_aniso_U_33
_atom_site_aniso_U_23
_atom_site_aniso_U_13
_atom_site_aniso_U_12
P1 0.0714(3) 0.0726(3) 0.0800(3) -0.0295(2) -0.0208(2) 0.0020(2)
N1 0.0713(9) 0.0861(8) 0.0931(9) -0.0378(7) -0.0173(8) -0.0063(8)
Li1 0.076(2) 0.109(2) 0.1088(19) -0.0493(16) -0.0334(16) 0.0106(18)
O1 0.0867(11) 0.1057(11) 0.1764(15) -0.0256(11) -0.0271(11) 0.0191(9)
O2 0.1529(16) 0.0964(10) 0.1373(13) -0.0327(10) -0.0164(13) 0.0158(11)
O3 0.1062(10) 0.1318(10) 0.1177(9) -0.0486(8) -0.0461(8) -0.0057(9)
O4 0.0990(12) 0.1691(15) 0.1203(11) -0.0336(11) -0.0188(10) -0.0217(11)
O5 0.1297(15) 0.2652(17) 0.2002(13) -0.1575(11) -0.0492(11) -0.0010(14)
O6 0.1790(19) 0.1497(11) 0.1941(14) -0.1040(10) -0.0552(14) 0.0580(13)
C1 0.0775(12) 0.0746(9) 0.0737(9) -0.0282(8) -0.0210(9) 0.0035(9)
C2 0.0798(12) 0.0885(11) 0.1152(11) -0.0468(9) -0.0432(9) 0.0081(10)
B3 0.0864(17) 0.1314(19) 0.0864(13) -0.0446(13) -0.0217(13) 0.0081(16)
B4 0.0976(17) 0.0788(14) 0.0873(14) -0.0157(11) -0.0285(13) 0.0026(13)
B5 0.0844(16) 0.0729(11) 0.0854(13) -0.0285(10) -0.0181(12) 0.0067(12)
B6 0.0723(14) 0.0711(12) 0.0919(13) -0.0201(11) -0.0229(11) -0.0006(11)
B7 0.1093(19) 0.157(2) 0.1181(16) -0.0624(15) -0.0536(14) 0.0150(19)
B8 0.1035(19) 0.128(2) 0.0995(16) -0.0237(15) -0.0429(14) 0.0108(17)
B9 0.0913(17) 0.0933(16) 0.1097(17) -0.0195(14) -0.0368(14) 0.0127(14)
B10 0.0852(17) 0.0874(15) 0.1144(18) -0.0295(13) -0.0192(15) 0.0112(14)
B11 0.0761(14) 0.0994(15) 0.1307(17) -0.0372(14) -0.0432(13) 0.0053(13)
C11 0.0748(12) 0.0784(10) 0.0995(11) -0.0375(9) -0.0285(10) 0.0119(9)
B12 0.0942(17) 0.116(2) 0.1279(19) -0.0263(16) -0.0513(14) 0.0141(16)
C12 0.0971(15) 0.0897(11) 0.1123(13) -0.0486(10) -0.0334(11) 0.0092(11)
C13 0.1095(16) 0.0825(10) 0.1690(17) -0.0674(11) -0.0522(14) 0.0199(11)
C14 0.0997(16) 0.0787(13) 0.167(2) -0.0192(14) -0.0525(15) 0.0064(13)
C15 0.0936(15) 0.0895(16) 0.174(2) 0.0216(16) -0.0551(15) -0.0063(13)
C16 0.0855(14) 0.0996(15) 0.1196(16) -0.0040(13) -0.0363(12) -0.0023(13)
C17 0.0620(11) 0.0910(12) 0.0998(12) -0.0227(10) -0.0287(9) 0.0064(10)
C18 0.0570(10) 0.0709(10) 0.1154(12) -0.0261(9) -0.0377(9) 0.0125(9)
C19 0.0744(12) 0.0780(11) 0.1385(16) -0.0324(11) -0.0402(11) 0.0094(10)
C21 0.0933(18) 0.1616(19) 0.170(2) -0.0909(16) -0.0176(17) 0.0305(16)
C22 0.0794(13) 0.1018(12) 0.0987(12) -0.0447(10) -0.0138(11) -0.0033(11)
C23 0.131(2) 0.1379(17) 0.0979(14) -0.0454(13) 0.0031(15) -0.0367(16)
C31 0.1147(17) 0.0940(12) 0.1316(15) -0.0488(11) -0.0429(13) -0.0054(12)
C32 0.0769(13) 0.1115(13) 0.1054(13) -0.0433(11) -0.0202(11) -0.0131(11)
C33 0.0965(14) 0.1333(17) 0.1376(15) -0.0473(13) -0.0593(12) 0.0028(14)
C41 0.182(3) 0.115(2) 0.171(3) -0.012(2) -0.027(3) -0.012(2)
C42 0.126(3) 0.159(3) 0.167(3) -0.040(2) -0.009(2) 0.022(2)
C43 0.0954(19) 0.1491(19) 0.179(2) -0.0774(17) -0.0267(18) 0.0191(16)
C44 0.122(2) 0.1118(19) 0.275(4) -0.033(2) -0.091(2) 0.0329(17)
C51 0.132(2) 0.240(3) 0.1211(15) -0.0944(16) -0.0592(14) 0.047(2)
C52 0.1008(18) 0.138(2) 0.208(3) -0.010(2) -0.054(2) -0.0196(17)
C53 0.1102(16) 0.135(2) 0.205(2) -0.0506(18) -0.0864(15) 0.0098(16)
C54 0.208(4) 0.255(4) 0.0898(18) -0.029(2) -0.014(2) -0.043(3)
C61 0.188(3) 0.259(3) 0.367(5) -0.165(3) -0.113(4) 0.147(2)
C62 0.266(6) 0.203(2) 0.340(3) -0.2075(19) -0.035(4) 0.033(3)
C63 0.354(6) 0.267(3) 0.197(2) -0.142(2) -0.076(3) -0.079(4)
C64 0.112(2) 0.453(6) 0.191(2) -0.167(3) -0.0584(19) 0.000(3)
